data_1564010
loop_
_publ_author_name
'Nnabuike, Ginikachukwu Grace'
'Salunke-Gawali, Sunita'
'Patil, Archana S.'
'Butcher, Ray J.'
'Obaleye, Joshua Ayoola'

_publ_section_title
;
 Synthesis and structures of tetrahedral zinc(II) complexes bearing
 indomethacin and nitrogen donor ligands
;
_journal_name_full 'Inorganica Chimica Acta'
_journal_page_first 119941
_journal_paper_doi 10.1016/j.ica.2020.119941
_journal_volume 513
_journal_year 2020
_chemical_formula_moiety 'C82 H76 Cl4 N8 O20 Zn2'
_chemical_formula_sum 'C82 H76 Cl4 N8 O20 Zn2'
_chemical_formula_weight 1766.04
_space_group_crystal_system monoclinic
_space_group_IT_number 15
_space_group_name_Hall '-C 2yc'
_space_group_name_H-M_alt 'C 1 2/c 1'
_atom_sites_solution_hydrogens mixed
_audit_creation_method SHELXL-2018/3
_cell_angle_alpha 90
_cell_angle_beta 97.475(2)
_cell_angle_gamma 90
_cell_formula_units_Z 4
_cell_length_a 21.2337(16)
_cell_length_b 8.9252(7)
_cell_length_c 43.983(3)
_cell_measurement_reflns_used 6714
_cell_measurement_temperature 298(2)
_cell_measurement_theta_max 18.562
_cell_measurement_theta_min 2.212
_cell_volume 8264.6(11)
_computing_cell_refinement 'Bruker SAINT'
_computing_data_collection 'Bruker APEX2'
_computing_data_reduction 'Bruker SAINT, SADABS and XPREP'
_computing_molecular_graphics 'Bruker SHELXTL (Sheldrick, 2008)'
_computing_publication_material 'Bruker SHELXTL (Sheldrick, 2008)'
_computing_structure_refinement 'SHELXL-2018/3 (Sheldrick, 2015b)'
_computing_structure_solution 'SHELXT (Sheldrick, 2015a)'
_diffrn_ambient_temperature 298(2)
_diffrn_measured_fraction_theta_full 0.996
_diffrn_measured_fraction_theta_max 0.996
_diffrn_measurement_device_type 'Bruker APEX-II CCD'
_diffrn_measurement_method '\w scans'
_diffrn_radiation_type MoK\a
_diffrn_radiation_wavelength 0.71073
_diffrn_reflns_av_R_equivalents 0.0728
_diffrn_reflns_av_unetI/netI 0.0599
_diffrn_reflns_Laue_measured_fraction_full 0.996
_diffrn_reflns_Laue_measured_fraction_max 0.996
_diffrn_reflns_limit_h_max 25
_diffrn_reflns_limit_h_min -25
_diffrn_reflns_limit_k_max 10
_diffrn_reflns_limit_k_min -10
_diffrn_reflns_limit_l_max 52
_diffrn_reflns_limit_l_min -52
_diffrn_reflns_number 43095
_diffrn_reflns_point_group_measured_fraction_full 0.996
_diffrn_reflns_point_group_measured_fraction_max 0.996
_diffrn_reflns_theta_full 25.242
_diffrn_reflns_theta_max 25.251
_diffrn_reflns_theta_min 3.028
_exptl_absorpt_coefficient_mu 0.785
_exptl_absorpt_correction_T_max 0.772
_exptl_absorpt_correction_T_min 0.685
_exptl_absorpt_correction_type multi-scan
_exptl_absorpt_process_details 'Sadabs (Sheldrick, 1996)'
_exptl_crystal_colour colorless
_exptl_crystal_density_diffrn 1.419
_exptl_crystal_description prism
_exptl_crystal_F_000 3648
_exptl_crystal_size_max 0.22
_exptl_crystal_size_mid 0.19
_exptl_crystal_size_min 0.12
_refine_diff_density_max 0.706
_refine_diff_density_min -0.664
_refine_diff_density_rms 0.069
_refine_ls_extinction_coef .
_refine_ls_extinction_method none
_refine_ls_goodness_of_fit_ref 1.065
_refine_ls_hydrogen_treatment mixed
_refine_ls_matrix_type full
_refine_ls_number_parameters 538
_refine_ls_number_reflns 7455
_refine_ls_number_restraints 26
_refine_ls_restrained_S_all 1.069
_refine_ls_R_factor_all 0.1143
_refine_ls_R_factor_gt 0.0665
_refine_ls_shift/su_max 0.000
_refine_ls_shift/su_mean 0.000
_refine_ls_structure_factor_coef Fsqd
_refine_ls_weighting_details 'w=1/[\s^2^(Fo^2^)+(0.0670P)^2^+25.5817P] where P=(Fo^2^+2Fc^2^)/3'
_refine_ls_weighting_scheme calc
_refine_ls_wR_factor_gt 0.1481
_refine_ls_wR_factor_ref 0.1674
_reflns_Friedel_coverage 0.000
_reflns_Friedel_fraction_full .
_reflns_Friedel_fraction_max .
_reflns_number_gt 4848
_reflns_number_total 7455
_reflns_threshold_expression 'I > 2\s(I)'
_cod_data_source_file zI-1.cif
_cod_data_source_block shelx
_cod_original_cell_volume 8264.5(11)
_cod_original_sg_symbol_H-M 'C 2/c'
_cod_database_code 1564010
_shelx_shelxl_version_number 2018/3
_shelx_space_group_comment
;
The symmetry employed for this shelxl refinement is uniquely defined
by the following loop, which should always be used as a source of
symmetry information in preference to the above space-group names.
They are only intended as comments.
;

loop_
_space_group_symop_operation_xyz
'x, y, z'
'-x, y, -z+1/2'
'x+1/2, y+1/2, z'
'-x+1/2, y+1/2, -z+1/2'
'-x, -y, -z'
'x, -y, z-1/2'
'-x+1/2, -y+1/2, -z'
'x+1/2, -y+1/2, z-1/2'

loop_
_atom_site_label
_atom_site_type_symbol
_atom_site_fract_x
_atom_site_fract_y
_atom_site_fract_z
_atom_site_U_iso_or_equiv
_atom_site_adp_type
_atom_site_occupancy
_atom_site_site_symmetry_order
_atom_site_calc_flag
_atom_site_refinement_flags_posn
_atom_site_refinement_flags_adp
_atom_site_refinement_flags_occupancy
_atom_site_disorder_assembly
_atom_site_disorder_group
Zn1 Zn 0.28878(3) 0.25219(6) 0.24594(2) 0.04250(19) Uani 1 1 d . . . . .
Cl1 Cl 0.01463(9) 0.2525(3) -0.04845(4) 0.1035(7) Uani 1 1 d . . . . .
Cl2 Cl 0.17057(7) 0.1438(2) 0.52278(3) 0.0752(5) Uani 1 1 d . . . . .
O1 O 0.29548(16) 0.3759(4) 0.20945(7) 0.0483(9) Uani 1 1 d . . . . .
O2 O 0.19482(19) 0.3201(4) 0.20407(8) 0.0661(11) Uani 1 1 d . . . . .
O1W O 0.1215(5) 0.1745(11) 0.2463(3) 0.152(3) Uani 0.75 1 d D U P . .
H1W1 H 0.127(9) 0.102(12) 0.258(3) 0.228 Uiso 0.75 1 d D U P . .
H1W2 H 0.122(9) 0.137(16) 0.2292(14) 0.228 Uiso 0.75 1 d D U P . .
O3 O 0.35116(15) 0.1214(4) 0.09536(9) 0.0577(10) Uani 1 1 d . . . . .
O2W O 0.5884(3) 0.4007(6) 0.31313(11) 0.1005(16) Uani 1 1 d D U . . .
H2W1 H 0.592(4) 0.452(7) 0.3290(10) 0.151 Uiso 1 1 d D U . . .
H2W2 H 0.592(5) 0.465(7) 0.2997(12) 0.151 Uiso 1 1 d D U . . .
O4 O 0.00914(16) 0.3627(5) 0.10019(9) 0.0671(11) Uani 1 1 d . . . . .
O3W O 0.000000 0.253(2) 0.250000 0.169(8) Uani 0.5 2 d DS TU P . .
H3W1 H -0.028(6) 0.194(4) 0.255(6) 0.254 Uiso 0.5 1 d D U P . .
O5 O 0.24096(17) 0.3127(4) 0.27911(7) 0.0510(9) Uani 1 1 d . . . . .
O6 O 0.23658(16) 0.5406(3) 0.26096(7) 0.0472(8) Uani 1 1 d . . . . .
O7 O 0.41361(18) 0.4607(6) 0.38252(11) 0.0924(15) Uani 1 1 d . . . . .
O8 O 0.09904(15) 0.0506(4) 0.37231(7) 0.0467(8) Uani 1 1 d . . . . .
N1 N 0.11672(17) 0.3789(4) 0.10241(9) 0.0427(10) Uani 1 1 d . . . . .
N2 N 0.16890(16) 0.2432(4) 0.37042(7) 0.0336(8) Uani 1 1 d . . . . .
N3 N 0.37714(18) 0.2285(5) 0.26448(9) 0.0623(12) Uani 1 1 d G . . . .
C39 C 0.4191(3) 0.3497(5) 0.27301(13) 0.121(3) Uani 1 1 d G . . . .
H39A H 0.409341 0.450922 0.270666 0.146 Uiso 1 1 calc R U . . .
N4 N 0.4785(2) 0.2890(9) 0.28575(11) 0.124(3) Uani 1 1 d G . . . .
H4A H 0.511854 0.339496 0.292652 0.149 Uiso 1 1 calc R U . . .
C40 C 0.4733(2) 0.1304(8) 0.28509(13) 0.133(3) Uani 1 1 d G . . . .
H40A H 0.505344 0.062867 0.292052 0.159 Uiso 1 1 calc R U . . .
C41 C 0.4107(3) 0.0930(5) 0.27195(13) 0.107(3) Uani 1 1 d G . . . .
H41A H 0.394420 -0.003321 0.268786 0.129 Uiso 1 1 calc R U . . .
C1 C 0.2391(3) 0.3915(5) 0.19621(10) 0.0401(11) Uani 1 1 d . . . . .
C2 C 0.2287(2) 0.5018(5) 0.16961(10) 0.0397(11) Uani 1 1 d . . . . .
H2A H 0.205938 0.588241 0.175874 0.048 Uiso 1 1 calc R U . . .
H2B H 0.269736 0.536077 0.164906 0.048 Uiso 1 1 calc R U . . .
C3 C 0.1925(2) 0.4368(5) 0.14129(10) 0.0366(11) Uani 1 1 d . . . . .
C4 C 0.22049(19) 0.3401(5) 0.12041(10) 0.0325(10) Uani 1 1 d . . . . .
C5 C 0.2810(2) 0.2807(4) 0.12144(11) 0.0346(11) Uani 1 1 d . . . . .
H5 H 0.312519 0.303348 0.137508 0.042 Uiso 1 1 calc R U . . .
C6 C 0.2932(2) 0.1865(5) 0.09786(12) 0.0433(12) Uani 1 1 d . . . . .
C7 C 0.2458(2) 0.1511(6) 0.07464(12) 0.0486(13) Uani 1 1 d . . . . .
H7 H 0.254962 0.087159 0.059115 0.058 Uiso 1 1 calc R U . . .
C8 C 0.1852(2) 0.2069(6) 0.07356(12) 0.0499(13) Uani 1 1 d . . . . .
H8 H 0.153433 0.179347 0.057981 0.060 Uiso 1 1 calc R U . . .
C9 C 0.1731(2) 0.3047(5) 0.09627(10) 0.0365(11) Uani 1 1 d . . . . .
C10 C 0.1307(2) 0.4559(5) 0.13056(10) 0.0408(11) Uani 1 1 d . . . . .
C11 C 0.4015(2) 0.1472(6) 0.11892(13) 0.0571(14) Uani 1 1 d . . . . .
H11A H 0.388196 0.121579 0.138312 0.086 Uiso 1 1 calc R U . . .
H11B H 0.413275 0.250992 0.118990 0.086 Uiso 1 1 calc R U . . .
H11C H 0.437211 0.086484 0.115520 0.086 Uiso 1 1 calc R U . . .
C12 C 0.0823(2) 0.5531(6) 0.14293(12) 0.0560(14) Uani 1 1 d . . . . .
H12A H 0.103104 0.616418 0.158812 0.084 Uiso 1 1 calc R U . . .
H12B H 0.051723 0.491155 0.151180 0.084 Uiso 1 1 calc R U . . .
H12C H 0.061243 0.613983 0.126710 0.084 Uiso 1 1 calc R U . . .
C13 C 0.0558(2) 0.3561(5) 0.08697(12) 0.0478(12) Uani 1 1 d . . . . .
C14 C 0.0497(2) 0.3274(6) 0.05343(11) 0.0448(12) Uani 1 1 d . . . . .
C15 C 0.0070(2) 0.2212(6) 0.04086(13) 0.0593(15) Uani 1 1 d . . . . .
H15 H -0.015664 0.165328 0.053620 0.071 Uiso 1 1 calc R U . . .
C16 C -0.0027(3) 0.1963(7) 0.00973(14) 0.0654(16) Uani 1 1 d . . . . .
H16 H -0.030411 0.121566 0.001584 0.078 Uiso 1 1 calc R U . . .
C17 C 0.0286(3) 0.2819(7) -0.00903(13) 0.0653(17) Uani 1 1 d . . . . .
C18 C 0.0704(3) 0.3910(7) 0.00253(14) 0.0704(17) Uani 1 1 d . . . . .
H18 H 0.090940 0.449993 -0.010564 0.084 Uiso 1 1 calc R U . . .
C19 C 0.0817(2) 0.4123(6) 0.03393(13) 0.0606(15) Uani 1 1 d . . . . .
H19 H 0.110913 0.484036 0.042012 0.073 Uiso 1 1 calc R U . . .
C20 C 0.2240(2) 0.4462(5) 0.28013(9) 0.0351(10) Uani 1 1 d . . . . .
C21 C 0.1850(3) 0.4930(5) 0.30486(10) 0.0491(13) Uani 1 1 d . . . . .
H21A H 0.197484 0.593842 0.311295 0.059 Uiso 1 1 calc R U . . .
H21B H 0.140754 0.496834 0.295978 0.059 Uiso 1 1 calc R U . . .
C22 C 0.1900(2) 0.3959(5) 0.33263(9) 0.0372(11) Uani 1 1 d . . . . .
C23 C 0.2466(2) 0.3829(5) 0.35441(10) 0.0362(11) Uani 1 1 d . . . . .
C24 C 0.3064(2) 0.4444(6) 0.35472(12) 0.0500(13) Uani 1 1 d . . . . .
H24 H 0.315314 0.508972 0.339256 0.060 Uiso 1 1 calc R U . . .
C25 C 0.3524(2) 0.4073(7) 0.37861(13) 0.0592(15) Uani 1 1 d . . . . .
C26 C 0.3386(2) 0.3081(7) 0.40127(12) 0.0548(14) Uani 1 1 d . . . . .
H26 H 0.370685 0.282905 0.416904 0.066 Uiso 1 1 calc R U . . .
C27 C 0.2792(2) 0.2459(6) 0.40135(10) 0.0432(11) Uani 1 1 d . . . . .
H27 H 0.270685 0.178650 0.416446 0.052 Uiso 1 1 calc R U . . .
C28 C 0.2331(2) 0.2883(5) 0.37794(9) 0.0332(10) Uani 1 1 d . . . . .
C29 C 0.1444(2) 0.3097(5) 0.34227(10) 0.0352(10) Uani 1 1 d . . . . .
C30 C 0.4335(3) 0.5421(10) 0.35898(18) 0.110(3) Uani 1 1 d . . . . .
H30A H 0.405999 0.626827 0.354492 0.165 Uiso 1 1 calc R U . . .
H30B H 0.432120 0.480026 0.341077 0.165 Uiso 1 1 calc R U . . .
H30C H 0.476176 0.576193 0.364937 0.165 Uiso 1 1 calc R U . . .
C31 C 0.0762(2) 0.2967(6) 0.32933(12) 0.0563(14) Uani 1 1 d . . . . .
H31A H 0.068670 0.199968 0.320021 0.084 Uiso 1 1 calc R U . . .
H31B H 0.065853 0.373254 0.314180 0.084 Uiso 1 1 calc R U . . .
H31C H 0.050213 0.308434 0.345468 0.084 Uiso 1 1 calc R U . . .
C32 C 0.1364(2) 0.1375(5) 0.38614(10) 0.0351(10) Uani 1 1 d . . . . .
C33 C 0.1481(2) 0.1409(5) 0.42019(9) 0.0333(10) Uani 1 1 d . . . . .
C34 C 0.1455(2) 0.0079(5) 0.43624(11) 0.0462(12) Uani 1 1 d . . . . .
H34 H 0.138168 -0.082108 0.425728 0.055 Uiso 1 1 calc R U . . .
C35 C 0.1537(2) 0.0097(6) 0.46763(11) 0.0540(14) Uani 1 1 d . . . . .
H35 H 0.153115 -0.079589 0.478494 0.065 Uiso 1 1 calc R U . . .
C36 C 0.1627(2) 0.1430(6) 0.48305(10) 0.0482(13) Uani 1 1 d . . . . .
C37 C 0.1644(2) 0.2759(5) 0.46754(11) 0.0436(12) Uani 1 1 d . . . . .
H37 H 0.170422 0.365735 0.478237 0.052 Uiso 1 1 calc R U . . .
C38 C 0.1570(2) 0.2750(5) 0.43568(10) 0.0383(11) Uani 1 1 d . . . . .
H38 H 0.157942 0.364344 0.424881 0.046 Uiso 1 1 calc R U . . .

loop_
_atom_site_aniso_label
_atom_site_aniso_U_11
_atom_site_aniso_U_22
_atom_site_aniso_U_33
_atom_site_aniso_U_23
_atom_site_aniso_U_13
_atom_site_aniso_U_12
Zn1 0.0656(4) 0.0346(3) 0.0302(3) 0.0010(3) 0.0170(2) 0.0059(3)
Cl1 0.0968(13) 0.1524(19) 0.0581(10) -0.0151(11) -0.0018(9) 0.0395(13)
Cl2 0.0732(10) 0.1235(14) 0.0281(7) 0.0072(8) 0.0031(6) -0.0005(9)
O1 0.052(2) 0.058(2) 0.0373(18) 0.0099(16) 0.0119(16) 0.0155(17)
O2 0.073(3) 0.071(3) 0.055(2) 0.018(2) 0.011(2) -0.019(2)
O1W 0.123(6) 0.159(6) 0.178(7) -0.009(6) 0.035(6) -0.030(6)
O3 0.0358(19) 0.054(2) 0.082(3) -0.016(2) 0.0039(19) 0.0102(17)
O2W 0.081(3) 0.140(4) 0.080(3) -0.042(3) 0.007(3) -0.010(3)
O4 0.034(2) 0.096(3) 0.072(3) -0.011(2) 0.0092(19) 0.0036(19)
O3W 0.159(11) 0.198(12) 0.151(11) 0.000 0.020(9) 0.000
O5 0.089(3) 0.0343(18) 0.0342(18) 0.0063(15) 0.0274(17) 0.0185(18)
O6 0.077(2) 0.0290(17) 0.0421(18) 0.0021(15) 0.0321(17) -0.0026(16)
O7 0.052(2) 0.132(4) 0.098(3) -0.030(3) 0.028(2) -0.039(3)
O8 0.051(2) 0.046(2) 0.0428(19) -0.0020(16) 0.0055(16) -0.0151(17)
N1 0.030(2) 0.048(2) 0.050(2) -0.005(2) 0.0017(18) 0.0052(18)
N2 0.037(2) 0.038(2) 0.0270(18) 0.0061(17) 0.0089(15) -0.0045(18)
N3 0.071(3) 0.062(3) 0.052(3) 0.006(2) 0.000(2) 0.003(3)
C39 0.125(8) 0.138(8) 0.106(7) -0.014(6) 0.036(6) 0.005(7)
N4 0.095(5) 0.196(9) 0.082(5) -0.010(5) 0.008(4) -0.021(5)
C40 0.107(8) 0.149(10) 0.136(8) 0.028(7) -0.005(6) 0.005(7)
C41 0.086(6) 0.132(7) 0.099(6) 0.030(5) -0.004(4) 0.001(5)
C1 0.061(3) 0.029(3) 0.031(2) -0.003(2) 0.010(2) 0.005(2)
C2 0.048(3) 0.033(3) 0.038(3) 0.002(2) 0.005(2) 0.003(2)
C3 0.041(3) 0.032(3) 0.036(2) 0.005(2) 0.005(2) 0.002(2)
C4 0.030(2) 0.028(2) 0.038(2) 0.007(2) 0.000(2) 0.0004(19)
C5 0.031(2) 0.025(2) 0.046(3) 0.0022(19) 0.002(2) -0.0037(18)
C6 0.034(3) 0.032(2) 0.064(3) 0.000(2) 0.007(2) 0.001(2)
C7 0.046(3) 0.047(3) 0.053(3) -0.013(2) 0.004(2) 0.006(2)
C8 0.042(3) 0.053(3) 0.051(3) -0.009(2) -0.006(2) 0.006(2)
C9 0.032(2) 0.038(2) 0.039(3) 0.000(2) 0.003(2) 0.007(2)
C10 0.039(3) 0.041(3) 0.042(3) -0.002(2) 0.005(2) 0.005(2)
C11 0.039(3) 0.052(3) 0.081(4) 0.011(3) 0.009(3) 0.014(2)
C12 0.046(3) 0.060(3) 0.063(3) -0.011(3) 0.012(3) 0.010(3)
C13 0.037(3) 0.047(3) 0.059(3) -0.001(3) 0.003(3) 0.004(2)
C14 0.025(2) 0.052(3) 0.055(3) 0.003(3) -0.003(2) 0.006(2)
C15 0.041(3) 0.072(4) 0.065(4) -0.008(3) 0.006(3) -0.002(3)
C16 0.039(3) 0.080(4) 0.076(4) -0.026(3) 0.002(3) 0.000(3)
C17 0.045(3) 0.087(5) 0.062(4) -0.002(3) -0.004(3) 0.023(3)
C18 0.070(4) 0.080(5) 0.061(4) 0.021(3) 0.010(3) 0.004(4)
C19 0.049(3) 0.059(4) 0.071(4) 0.008(3) -0.002(3) -0.006(3)
C20 0.046(3) 0.033(3) 0.027(2) 0.000(2) 0.010(2) 0.001(2)
C21 0.077(4) 0.038(3) 0.039(3) 0.008(2) 0.032(3) 0.011(3)
C22 0.058(3) 0.029(2) 0.029(2) 0.0015(19) 0.021(2) 0.008(2)
C23 0.049(3) 0.033(2) 0.031(2) -0.008(2) 0.020(2) -0.008(2)
C24 0.057(3) 0.049(3) 0.050(3) -0.011(3) 0.030(3) -0.016(3)
C25 0.040(3) 0.081(4) 0.061(4) -0.026(3) 0.024(3) -0.018(3)
C26 0.039(3) 0.080(4) 0.045(3) -0.018(3) 0.003(2) -0.001(3)
C27 0.041(3) 0.058(3) 0.033(2) -0.010(2) 0.011(2) -0.010(2)
C28 0.038(3) 0.035(3) 0.029(2) -0.0085(18) 0.009(2) -0.0034(19)
C29 0.043(3) 0.036(2) 0.028(2) -0.002(2) 0.011(2) 0.000(2)
C30 0.082(5) 0.136(7) 0.121(6) -0.032(6) 0.048(5) -0.052(5)
C31 0.053(3) 0.060(3) 0.054(3) 0.013(3) 0.002(3) 0.000(3)
C32 0.036(3) 0.032(2) 0.039(3) -0.002(2) 0.012(2) 0.000(2)
C33 0.038(2) 0.034(2) 0.031(2) 0.002(2) 0.0153(19) -0.001(2)
C34 0.068(3) 0.033(3) 0.040(3) 0.004(2) 0.016(2) -0.003(2)
C35 0.066(4) 0.054(3) 0.044(3) 0.021(3) 0.016(3) 0.000(3)
C36 0.039(3) 0.074(4) 0.033(3) 0.003(3) 0.008(2) -0.001(3)
C37 0.054(3) 0.041(3) 0.038(3) -0.010(2) 0.013(2) -0.004(2)
C38 0.043(3) 0.033(3) 0.040(3) 0.003(2) 0.011(2) -0.002(2)

loop_
_atom_type_symbol
_atom_type_description
_atom_type_scat_dispersion_real
_atom_type_scat_dispersion_imag
_atom_type_scat_source
C C 0.0033 0.0016 'International Tables Vol C Tables 4.2.6.8 and 6.1.1.4'
H H 0.0000 0.0000 'International Tables Vol C Tables 4.2.6.8 and 6.1.1.4'
Cl Cl 0.1484 0.1585 'International Tables Vol C Tables 4.2.6.8 and 6.1.1.4'
N N 0.0061 0.0033 'International Tables Vol C Tables 4.2.6.8 and 6.1.1.4'
O O 0.0106 0.0060 'International Tables Vol C Tables 4.2.6.8 and 6.1.1.4'
Zn Zn 0.2839 1.4301 'International Tables Vol C Tables 4.2.6.8 and 6.1.1.4'

loop_
_geom_angle_atom_site_label_1
_geom_angle_atom_site_label_2
_geom_angle_atom_site_label_3
_geom_angle
_geom_angle_site_symmetry_1
_geom_angle_site_symmetry_3
N3 Zn1 O5 106.33(16) . .
N3 Zn1 O1 103.49(16) . .
O5 Zn1 O1 123.53(13) . .
N3 Zn1 O6 100.84(17) . 4_545
O5 Zn1 O6 102.73(13) . 4_545
O1 Zn1 O6 117.25(13) . 4_545
C1 O1 Zn1 105.8(3) . .
H1W1 O1W H1W2 104(3) . .
C6 O3 C11 118.2(4) . .
H2W1 O2W H2W2 102(3) . .
H3W1 O3W H3W1 101(4) . 2
C20 O5 Zn1 118.1(3) . .
C20 O6 Zn1 132.2(3) . 4
C25 O7 C30 117.8(5) . .
C13 N1 C10 125.0(4) . .
C13 N1 C9 126.0(4) . .
C10 N1 C9 107.8(4) . .
C32 N2 C29 124.6(4) . .
C32 N2 C28 126.5(4) . .
C29 N2 C28 108.6(3) . .
C39 N3 C41 108.0 . .
C39 N3 Zn1 124.2(3) . .
C41 N3 Zn1 127.8(3) . .
N3 C39 N4 108.0 . .
N3 C39 H39A 126.0 . .
N4 C39 H39A 126.0 . .
C39 N4 C40 108.0 . .
C39 N4 H4A 126.0 . .
C40 N4 H4A 126.0 . .
C41 C40 N4 108.0 . .
C41 C40 H40A 126.0 . .
N4 C40 H40A 126.0 . .
N3 C41 C40 108.0 . .
N3 C41 H41A 126.0 . .
C40 C41 H41A 126.0 . .
O2 C1 O1 121.9(4) . .
O2 C1 C2 120.9(5) . .
O1 C1 C2 117.2(4) . .
C3 C2 C1 113.4(4) . .
C3 C2 H2A 108.9 . .
C1 C2 H2A 108.9 . .
C3 C2 H2B 108.9 . .
C1 C2 H2B 108.9 . .
H2A C2 H2B 107.7 . .
C10 C3 C4 108.4(4) . .
C10 C3 C2 128.0(4) . .
C4 C3 C2 123.6(4) . .
C5 C4 C9 120.7(4) . .
C5 C4 C3 131.7(4) . .
C9 C4 C3 107.6(4) . .
C4 C5 C6 118.1(4) . .
C4 C5 H5 121.0 . .
C6 C5 H5 121.0 . .
C7 C6 O3 114.8(4) . .
C7 C6 C5 120.3(4) . .
O3 C6 C5 124.9(4) . .
C8 C7 C6 122.3(5) . .
C8 C7 H7 118.8 . .
C6 C7 H7 118.8 . .
C7 C8 C9 117.9(5) . .
C7 C8 H8 121.1 . .
C9 C8 H8 121.1 . .
C8 C9 C4 120.6(4) . .
C8 C9 N1 132.4(4) . .
C4 C9 N1 106.9(4) . .
C3 C10 N1 109.2(4) . .
C3 C10 C12 128.9(4) . .
N1 C10 C12 121.6(4) . .
O3 C11 H11A 109.5 . .
O3 C11 H11B 109.5 . .
H11A C11 H11B 109.5 . .
O3 C11 H11C 109.5 . .
H11A C11 H11C 109.5 . .
H11B C11 H11C 109.5 . .
C10 C12 H12A 109.5 . .
C10 C12 H12B 109.5 . .
H12A C12 H12B 109.5 . .
C10 C12 H12C 109.5 . .
H12A C12 H12C 109.5 . .
H12B C12 H12C 109.5 . .
O4 C13 N1 121.5(5) . .
O4 C13 C14 120.8(4) . .
N1 C13 C14 117.7(4) . .
C15 C14 C19 118.5(5) . .
C15 C14 C13 119.0(5) . .
C19 C14 C13 122.2(5) . .
C16 C15 C14 121.1(5) . .
C16 C15 H15 119.5 . .
C14 C15 H15 119.5 . .
C17 C16 C15 119.4(6) . .
C17 C16 H16 120.3 . .
C15 C16 H16 120.3 . .
C16 C17 C18 121.2(6) . .
C16 C17 Cl1 119.1(5) . .
C18 C17 Cl1 119.7(5) . .
C17 C18 C19 119.2(6) . .
C17 C18 H18 120.4 . .
C19 C18 H18 120.4 . .
C18 C19 C14 120.5(5) . .
C18 C19 H19 119.8 . .
C14 C19 H19 119.8 . .
O6 C20 O5 122.2(4) . .
O6 C20 C21 119.2(4) . .
O5 C20 C21 118.6(4) . .
C22 C21 C20 116.3(4) . .
C22 C21 H21A 108.2 . .
C20 C21 H21A 108.2 . .
C22 C21 H21B 108.2 . .
C20 C21 H21B 108.2 . .
H21A C21 H21B 107.4 . .
C29 C22 C23 108.4(4) . .
C29 C22 C21 127.7(5) . .
C23 C22 C21 123.8(4) . .
C24 C23 C28 120.7(4) . .
C24 C23 C22 131.3(4) . .
C28 C23 C22 108.0(4) . .
C25 C24 C23 118.1(5) . .
C25 C24 H24 120.9 . .
C23 C24 H24 120.9 . .
O7 C25 C24 125.3(5) . .
O7 C25 C26 114.4(5) . .
C24 C25 C26 120.3(4) . .
C27 C26 C25 122.3(5) . .
C27 C26 H26 118.8 . .
C25 C26 H26 118.8 . .
C28 C27 C26 116.7(5) . .
C28 C27 H27 121.7 . .
C26 C27 H27 121.7 . .
C27 C28 C23 121.8(4) . .
C27 C28 N2 131.6(4) . .
C23 C28 N2 106.4(4) . .
C22 C29 N2 108.6(4) . .
C22 C29 C31 128.8(4) . .
N2 C29 C31 122.1(4) . .
O7 C30 H30A 109.5 . .
O7 C30 H30B 109.5 . .
H30A C30 H30B 109.5 . .
O7 C30 H30C 109.5 . .
H30A C30 H30C 109.5 . .
H30B C30 H30C 109.5 . .
C29 C31 H31A 109.5 . .
C29 C31 H31B 109.5 . .
H31A C31 H31B 109.5 . .
C29 C31 H31C 109.5 . .
H31A C31 H31C 109.5 . .
H31B C31 H31C 109.5 . .
O8 C32 N2 120.9(4) . .
O8 C32 C33 122.0(4) . .
N2 C32 C33 117.1(4) . .
C38 C33 C34 120.3(4) . .
C38 C33 C32 120.7(4) . .
C34 C33 C32 118.9(4) . .
C35 C34 C33 119.7(5) . .
C35 C34 H34 120.1 . .
C33 C34 H34 120.1 . .
C34 C35 C36 120.0(5) . .
C34 C35 H35 120.0 . .
C36 C35 H35 120.0 . .
C35 C36 C37 121.1(4) . .
C35 C36 Cl2 119.4(4) . .
C37 C36 Cl2 119.5(4) . .
C36 C37 C38 119.3(4) . .
C36 C37 H37 120.3 . .
C38 C37 H37 120.3 . .
C33 C38 C37 119.6(4) . .
C33 C38 H38 120.2 . .
C37 C38 H38 120.2 . .

loop_
_geom_bond_atom_site_label_1
_geom_bond_atom_site_label_2
_geom_bond_distance
_geom_bond_site_symmetry_2
Zn1 N3 1.957(4) .
Zn1 O5 1.959(3) .
Zn1 O1 1.969(3) .
Zn1 O6 1.976(3) 4_545
Cl1 C17 1.741(6) .
Cl2 C36 1.733(5) .
O1 C1 1.268(6) .
O2 C1 1.223(6) .
O1W H1W1 0.83(2) .
O1W H1W2 0.82(2) .
O3 C6 1.377(5) .
O3 C11 1.407(6) .
O2W H2W1 0.83(2) .
O2W H2W2 0.84(2) .
O4 C13 1.215(5) .
O3W H3W1 0.83(2) .
O3W H3W1 0.83(2) 2
O5 C20 1.248(5) .
O6 C20 1.245(5) .
O7 C25 1.375(6) .
O7 C30 1.375(8) .
O8 C32 1.215(5) .
N1 C13 1.395(6) .
N1 C10 1.414(6) .
N1 C9 1.424(5) .
N2 C32 1.402(5) .
N2 C29 1.410(5) .
N2 C28 1.419(6) .
N3 C39 1.4200 .
N3 C41 1.4200 .
C39 N4 1.4200 .
C39 H39A 0.9300 .
N4 C40 1.4200 .
N4 H4A 0.8600 .
C40 C41 1.4200 .
C40 H40A 0.9300 .
C41 H41A 0.9300 .
C1 C2 1.523(6) .
C2 C3 1.493(6) .
C2 H2A 0.9700 .
C2 H2B 0.9700 .
C3 C10 1.347(6) .
C3 C4 1.443(6) .
C4 C5 1.385(6) .
C4 C9 1.401(6) .
C5 C6 1.386(6) .
C5 H5 0.9300 .
C6 C7 1.375(7) .
C7 C8 1.373(7) .
C7 H7 0.9300 .
C8 C9 1.376(6) .
C8 H8 0.9300 .
C10 C12 1.499(6) .
C11 H11A 0.9600 .
C11 H11B 0.9600 .
C11 H11C 0.9600 .
C12 H12A 0.9600 .
C12 H12B 0.9600 .
C12 H12C 0.9600 .
C13 C14 1.486(7) .
C14 C15 1.377(7) .
C14 C19 1.386(7) .
C15 C16 1.376(8) .
C15 H15 0.9300 .
C16 C17 1.360(8) .
C16 H16 0.9300 .
C17 C18 1.369(8) .
C18 C19 1.384(8) .
C18 H18 0.9300 .
C19 H19 0.9300 .
C20 C21 1.509(6) .
C21 C22 1.490(6) .
C21 H21A 0.9700 .
C21 H21B 0.9700 .
C22 C29 1.348(6) .
C22 C23 1.440(6) .
C23 C24 1.382(6) .
C23 C28 1.394(6) .
C24 C25 1.378(7) .
C24 H24 0.9300 .
C25 C26 1.392(8) .
C26 C27 1.379(7) .
C26 H26 0.9300 .
C27 C28 1.378(6) .
C27 H27 0.9300 .
C29 C31 1.490(7) .
C30 H30A 0.9600 .
C30 H30B 0.9600 .
C30 H30C 0.9600 .
C31 H31A 0.9600 .
C31 H31B 0.9600 .
C31 H31C 0.9600 .
C32 C33 1.486(6) .
C33 C38 1.378(6) .
C33 C34 1.385(6) .
C34 C35 1.369(6) .
C34 H34 0.9300 .
C35 C36 1.371(7) .
C35 H35 0.9300 .
C36 C37 1.371(7) .
C37 C38 1.390(6) .
C37 H37 0.9300 .
C38 H38 0.9300 .

loop_
_geom_hbond_atom_site_label_D
_geom_hbond_atom_site_label_H
_geom_hbond_atom_site_label_A
_geom_hbond_distance_DH
_geom_hbond_distance_HA
_geom_hbond_distance_DA
_geom_hbond_angle_DHA
_geom_hbond_site_symmetry_A
_geom_hbond_publ_flag
O2W H2W1 O8 0.83(2) 2.09(2) 2.909(6) 171(7) 3 yes
O3W H3W1 O1W 0.83(2) 2.00(9) 2.698(12) 142(14) 2 yes
C39 H39A O1W 0.93 2.20 3.111(11) 166.2 4 yes
N4 H4A O2W 0.86 1.84 2.675(6) 164.6 . yes
C11 H11C O4 0.96 2.65 3.584(6) 163.1 3_545 yes
C30 H30C O8 0.96 2.60 3.489(8) 154.7 3 yes

loop_
_geom_torsion_atom_site_label_1
_geom_torsion_atom_site_label_2
_geom_torsion_atom_site_label_3
_geom_torsion_atom_site_label_4
_geom_torsion
_geom_torsion_site_symmetry_1
_geom_torsion_site_symmetry_2
_geom_torsion_site_symmetry_3
_geom_torsion_site_symmetry_4
C41 N3 C39 N4 0.0 . . . .
Zn1 N3 C39 N4 179.7(3) . . . .
N3 C39 N4 C40 0.0 . . . .
C39 N4 C40 C41 0.0 . . . .
C39 N3 C41 C40 0.0 . . . .
Zn1 N3 C41 C40 -179.7(3) . . . .
N4 C40 C41 N3 0.0 . . . .
Zn1 O1 C1 O2 -9.6(5) . . . .
Zn1 O1 C1 C2 171.3(3) . . . .
O2 C1 C2 C3 -50.3(6) . . . .
O1 C1 C2 C3 128.8(4) . . . .
C1 C2 C3 C10 101.4(5) . . . .
C1 C2 C3 C4 -78.8(5) . . . .
C10 C3 C4 C5 -176.7(4) . . . .
C2 C3 C4 C5 3.5(7) . . . .
C10 C3 C4 C9 1.4(5) . . . .
C2 C3 C4 C9 -178.4(4) . . . .
C9 C4 C5 C6 0.4(6) . . . .
C3 C4 C5 C6 178.3(4) . . . .
C11 O3 C6 C7 -177.4(4) . . . .
C11 O3 C6 C5 2.4(7) . . . .
C4 C5 C6 C7 -1.6(7) . . . .
C4 C5 C6 O3 178.7(4) . . . .
O3 C6 C7 C8 -179.8(5) . . . .
C5 C6 C7 C8 0.4(8) . . . .
C6 C7 C8 C9 1.9(8) . . . .
C7 C8 C9 C4 -3.0(7) . . . .
C7 C8 C9 N1 -178.2(5) . . . .
C5 C4 C9 C8 1.9(7) . . . .
C3 C4 C9 C8 -176.5(4) . . . .
C5 C4 C9 N1 178.2(4) . . . .
C3 C4 C9 N1 -0.2(5) . . . .
C13 N1 C9 C8 6.4(8) . . . .
C10 N1 C9 C8 174.6(5) . . . .
C13 N1 C9 C4 -169.3(4) . . . .
C10 N1 C9 C4 -1.1(5) . . . .
C4 C3 C10 N1 -2.1(5) . . . .
C2 C3 C10 N1 177.7(4) . . . .
C4 C3 C10 C12 -176.1(5) . . . .
C2 C3 C10 C12 3.7(8) . . . .
C13 N1 C10 C3 170.4(4) . . . .
C9 N1 C10 C3 2.0(5) . . . .
C13 N1 C10 C12 -15.1(7) . . . .
C9 N1 C10 C12 176.5(4) . . . .
C10 N1 C13 O4 -21.3(7) . . . .
C9 N1 C13 O4 145.0(5) . . . .
C10 N1 C13 C14 157.0(4) . . . .
C9 N1 C13 C14 -36.7(7) . . . .
O4 C13 C14 C15 -42.0(7) . . . .
N1 C13 C14 C15 139.7(5) . . . .
O4 C13 C14 C19 132.7(5) . . . .
N1 C13 C14 C19 -45.6(7) . . . .
C19 C14 C15 C16 1.8(8) . . . .
C13 C14 C15 C16 176.6(5) . . . .
C14 C15 C16 C17 -2.5(8) . . . .
C15 C16 C17 C18 1.0(9) . . . .
C15 C16 C17 Cl1 -178.5(4) . . . .
C16 C17 C18 C19 1.2(9) . . . .
Cl1 C17 C18 C19 -179.3(4) . . . .
C17 C18 C19 C14 -1.9(9) . . . .
C15 C14 C19 C18 0.5(8) . . . .
C13 C14 C19 C18 -174.2(5) . . . .
Zn1 O6 C20 O5 174.1(3) 4 . . .
Zn1 O6 C20 C21 -3.8(7) 4 . . .
Zn1 O5 C20 O6 -0.2(6) . . . .
Zn1 O5 C20 C21 177.8(3) . . . .
O6 C20 C21 C22 -159.6(4) . . . .
O5 C20 C21 C22 22.4(7) . . . .
C20 C21 C22 C29 -113.4(5) . . . .
C20 C21 C22 C23 68.2(6) . . . .
C29 C22 C23 C24 177.9(5) . . . .
C21 C22 C23 C24 -3.4(7) . . . .
C29 C22 C23 C28 -1.3(5) . . . .
C21 C22 C23 C28 177.4(4) . . . .
C28 C23 C24 C25 1.2(7) . . . .
C22 C23 C24 C25 -178.0(5) . . . .
C30 O7 C25 C24 -8.8(9) . . . .
C30 O7 C25 C26 171.0(6) . . . .
C23 C24 C25 O7 -178.9(5) . . . .
C23 C24 C25 C26 1.3(8) . . . .
O7 C25 C26 C27 178.7(5) . . . .
C24 C25 C26 C27 -1.5(8) . . . .
C25 C26 C27 C28 -0.9(7) . . . .
C26 C27 C28 C23 3.4(6) . . . .
C26 C27 C28 N2 177.3(4) . . . .
C24 C23 C28 C27 -3.7(6) . . . .
C22 C23 C28 C27 175.7(4) . . . .
C24 C23 C28 N2 -178.9(4) . . . .
C22 C23 C28 N2 0.4(4) . . . .
C32 N2 C28 C27 -0.6(7) . . . .
C29 N2 C28 C27 -174.0(4) . . . .
C32 N2 C28 C23 174.0(4) . . . .
C29 N2 C28 C23 0.6(4) . . . .
C23 C22 C29 N2 1.7(5) . . . .
C21 C22 C29 N2 -176.9(4) . . . .
C23 C22 C29 C31 173.6(5) . . . .
C21 C22 C29 C31 -5.0(8) . . . .
C32 N2 C29 C22 -175.0(4) . . . .
C28 N2 C29 C22 -1.4(5) . . . .
C32 N2 C29 C31 12.4(6) . . . .
C28 N2 C29 C31 -174.1(4) . . . .
C29 N2 C32 O8 31.2(6) . . . .
C28 N2 C32 O8 -141.3(4) . . . .
C29 N2 C32 C33 -146.6(4) . . . .
C28 N2 C32 C33 41.0(6) . . . .
O8 C32 C33 C38 -141.3(4) . . . .
N2 C32 C33 C38 36.4(6) . . . .
O8 C32 C33 C34 34.1(6) . . . .
N2 C32 C33 C34 -148.2(4) . . . .
C38 C33 C34 C35 -2.1(7) . . . .
C32 C33 C34 C35 -177.5(4) . . . .
C33 C34 C35 C36 1.8(8) . . . .
C34 C35 C36 C37 -0.7(8) . . . .
C34 C35 C36 Cl2 178.0(4) . . . .
C35 C36 C37 C38 -0.2(7) . . . .
Cl2 C36 C37 C38 -178.9(4) . . . .
C34 C33 C38 C37 1.2(7) . . . .
C32 C33 C38 C37 176.5(4) . . . .
C36 C37 C38 C33 -0.1(7) . . . .
